data_2217858
loop_
_publ_author_name
'Kamala, E. Theboral Sugi'
'Nirmala, S.'
'Sudha, L.'
'Arumugam, N.'
'Raghunathan, R.'

_publ_section_title
3-(4-Chlorophenyl)-4-(4-methoxyphenyl)-6-(phenylselenylmethyl)-2,3,3a,3b,4,5,5a,6,1'',2'',3'',4''-dodecahydroazeto[2',3':3,4]pyrrolo[1,2-<i>b</i>]isoxazole-2-spiro-2''-naphthalene-5,1''-dione
_journal_coeditor_code BH2162
_journal_issue 4
_journal_name_full 'Acta Crystallographica Section E'
_journal_page_first o716
_journal_page_last o717
_journal_paper_doi 10.1107/S1600536808006570
_journal_volume 64
_journal_year 2008
_chemical_formula_iupac 'C36 H31 Cl N2 O4 Se'
_chemical_formula_moiety 'C36 H31 Cl N2 O4 Se'
_chemical_formula_sum 'C36 H31 Cl N2 O4 Se'
_chemical_formula_weight 670.04
_chemical_name_systematic
;
3-(4-Chlorophenyl)-4-(4-methoxyphenyl)-6-(phenylselenylmethyl)-
2,3,3a,3b,4,5,5a,6,1'',2'',3'',4''-dodecahydroazeto[2',3':3,4]pyrrolo[1,2-
<i>b</i>]isoxazole-2-spiro-2''-naphthalene-5,1''-dione
;
_space_group_IT_number 14
_symmetry_cell_setting monoclinic
_symmetry_space_group_name_Hall '-P 2yn'
_symmetry_space_group_name_H-M 'P 1 21/n 1'
_atom_sites_solution_hydrogens geom
_atom_sites_solution_primary direct
_atom_sites_solution_secondary difmap
_audit_creation_method SHELXL97
_cell_angle_alpha 90.00
_cell_angle_beta 94.6610(10)
_cell_angle_gamma 90.00
_cell_formula_units_Z 4
_cell_length_a 14.4697(3)
_cell_length_b 10.9493(3)
_cell_length_c 19.3011(4)
_cell_measurement_reflns_used 37171
_cell_measurement_temperature 293(2)
_cell_measurement_theta_max 29.79
_cell_measurement_theta_min 1.69
_cell_volume 3047.82(12)
_computing_cell_refinement 'SMART (Bruker, 2004)'
_computing_data_collection 'SMART (Bruker, 2004)'
_computing_data_reduction 'SAINT (Bruker, 2004)'
_computing_molecular_graphics 'ORTEP-3 (Farrugia, 1997)'
_computing_publication_material 'PLATON (Spek, 2003)'
_computing_structure_refinement 'SHELXL97 (Sheldrick, 2008)'
_computing_structure_solution 'SIR92 (Altomare <i>et al.</i>,  1993)'
_diffrn_ambient_temperature 293(2)
_diffrn_measured_fraction_theta_full 0.998
_diffrn_measured_fraction_theta_max 0.998
_diffrn_measurement_device_type 'Bruker APEXII'
_diffrn_measurement_method '\w and \f'
_diffrn_radiation_monochromator graphite
_diffrn_radiation_source 'fine-focus sealed tube'
_diffrn_radiation_type MoK\a
_diffrn_radiation_wavelength 0.71073
_diffrn_reflns_av_R_equivalents 0.0353
_diffrn_reflns_av_sigmaI/netI 0.0334
_diffrn_reflns_limit_h_max 19
_diffrn_reflns_limit_h_min -20
_diffrn_reflns_limit_k_max 15
_diffrn_reflns_limit_k_min -15
_diffrn_reflns_limit_l_max 26
_diffrn_reflns_limit_l_min -26
_diffrn_reflns_number 37171
_diffrn_reflns_theta_full 29.79
_diffrn_reflns_theta_max 29.79
_diffrn_reflns_theta_min 1.69
_diffrn_standards_decay_% 0
_diffrn_standards_interval_count 0
_diffrn_standards_interval_time 0
_diffrn_standards_number 0
_exptl_absorpt_coefficient_mu 1.364
_exptl_absorpt_correction_T_max 0.720
_exptl_absorpt_correction_T_min 0.671
_exptl_absorpt_correction_type multi-scan
_exptl_absorpt_process_details '(Blessing, 1995)'
_exptl_crystal_colour colourless
_exptl_crystal_density_diffrn 1.460
_exptl_crystal_density_method 'not measured'
_exptl_crystal_description prism
_exptl_crystal_F_000 1376
_exptl_crystal_size_max 0.30
_exptl_crystal_size_mid 0.30
_exptl_crystal_size_min 0.24
_refine_diff_density_max 0.718
_refine_diff_density_min -0.863
_refine_ls_extinction_coef 0.0037(6)
_refine_ls_extinction_expression Fc^*^=kFc[1+0.001xFc^2^\l^3^/sin(2\q)]^-1/4^
_refine_ls_extinction_method 'SHELXL97 (Sheldrick, 2008)'
_refine_ls_goodness_of_fit_ref 1.018
_refine_ls_hydrogen_treatment constr
_refine_ls_matrix_type full
_refine_ls_number_parameters 398
_refine_ls_number_reflns 8699
_refine_ls_number_restraints 0
_refine_ls_restrained_S_all 1.018
_refine_ls_R_factor_all 0.0945
_refine_ls_R_factor_gt 0.0534
_refine_ls_shift/su_max 0.001
_refine_ls_shift/su_mean 0.000
_refine_ls_structure_factor_coef Fsqd
_refine_ls_weighting_details 'calc w=1/[\s^2^(Fo^2^)+(0.09P)^2^+1.6651P] where P=(Fo^2^+2Fc^2^)/3'
_refine_ls_weighting_scheme calc
_refine_ls_wR_factor_gt 0.1460
_refine_ls_wR_factor_ref 0.1757
_reflns_number_gt 5453
_reflns_number_total 8699
_reflns_threshold_expression I>2\s(I)
_cod_data_source_file bh2162.cif
_cod_data_source_block I
_cod_original_sg_symbol_H-M 'P 21/n'
_cod_database_code 2217858
_cod_database_fobs_code 2217858

loop_
_symmetry_equiv_pos_as_xyz
'x, y, z'
'-x+1/2, y+1/2, -z+1/2'
'-x, -y, -z'
'x-1/2, -y-1/2, z-1/2'

loop_
_atom_site_type_symbol
_atom_site_label
_atom_site_fract_x
_atom_site_fract_y
_atom_site_fract_z
_atom_site_U_iso_or_equiv
_atom_site_adp_type
_atom_site_calc_flag
_atom_site_refinement_flags
_atom_site_occupancy
C C1 0.70233(19) 0.1671(3) 0.69974(13) 0.0414(6) Uani d . 1
C C2 0.68196(19) 0.0826(2) 0.75936(13) 0.0419(6) Uani d . 1
H H2 0.6303 0.0261 0.7486 0.050 Uiso calc R 1
C C3 0.68566(18) 0.1382(3) 0.83223(12) 0.0416(6) Uani d . 1
H H3 0.7007 0.2254 0.8307 0.050 Uiso calc R 1
C C4 0.83576(18) 0.0507(2) 0.82017(12) 0.0383(5) Uani d . 1
H H4 0.8742 -0.0205 0.8336 0.046 Uiso calc R 1
C C5 0.77879(19) 0.0276(2) 0.75107(12) 0.0405(5) Uani d . 1
H H5 0.7777 -0.0580 0.7361 0.049 Uiso calc R 1
C C6 0.85780(18) 0.1320(2) 0.64929(12) 0.0398(6) Uani d . 1
C C7 0.9257(2) 0.0452(3) 0.64583(14) 0.0480(6) Uani d . 1
H H7 0.9233 -0.0258 0.6721 0.058 Uiso calc R 1
C C8 0.9979(2) 0.0618(3) 0.60390(15) 0.0534(7) Uani d . 1
H H8 1.0437 0.0025 0.6021 0.064 Uiso calc R 1
C C9 1.0015(2) 0.1668(3) 0.56475(15) 0.0520(7) Uani d . 1
C C10 0.9323(2) 0.2523(3) 0.56705(16) 0.0556(7) Uani d . 1
H H10 0.9337 0.3220 0.5396 0.067 Uiso calc R 1
C C11 0.8610(2) 0.2368(3) 0.60915(15) 0.0487(6) Uani d . 1
H H11 0.8152 0.2962 0.6107 0.058 Uiso calc R 1
C C12 1.1467(3) 0.1143(5) 0.5225(2) 0.0798(11) Uani d . 1
H H12A 1.1883 0.1430 0.4897 0.120 Uiso calc R 1
H H12B 1.1266 0.0331 0.5100 0.120 Uiso calc R 1
H H12C 1.1781 0.1135 0.5682 0.120 Uiso calc R 1
C C13 0.89041(17) 0.1991(2) 0.90386(12) 0.0330(5) Uani d . 1
C C14 0.87399(17) 0.3350(2) 0.91654(13) 0.0371(5) Uani d . 1
C C15 0.89318(17) 0.3797(2) 0.98876(13) 0.0371(5) Uani d . 1
C C16 0.8704(2) 0.5000(3) 1.00480(17) 0.0519(7) Uani d . 1
H H16 0.8441 0.5516 0.9704 0.062 Uiso calc R 1
C C17 0.8873(3) 0.5414(3) 1.07230(19) 0.0643(9) Uani d . 1
H H17 0.8713 0.6209 1.0833 0.077 Uiso calc R 1
C C18 0.9270(2) 0.4672(3) 1.12289(17) 0.0623(9) Uani d . 1
H H18 0.9381 0.4966 1.1680 0.075 Uiso calc R 1
C C19 0.9505(2) 0.3509(3) 1.10802(14) 0.0495(7) Uani d . 1
H H19 0.9783 0.3013 1.1429 0.059 Uiso calc R 1
C C20 0.93320(17) 0.3050(2) 1.04094(13) 0.0389(5) Uani d . 1
C C21 0.9594(2) 0.1759(3) 1.02692(14) 0.0494(7) Uani d . 1
H H21A 0.9114 0.1219 1.0413 0.059 Uiso calc R 1
H H21B 1.0165 0.1563 1.0545 0.059 Uiso calc R 1
C C22 0.9726(2) 0.1536(2) 0.95051(13) 0.0425(6) Uani d . 1
H H22A 1.0283 0.1950 0.9384 0.051 Uiso calc R 1
H H22B 0.9807 0.0668 0.9429 0.051 Uiso calc R 1
C C23 0.89336(16) 0.1679(2) 0.82651(12) 0.0337(5) Uani d . 1
H H23 0.8584 0.2313 0.7999 0.040 Uiso calc R 1
C C24 0.98856(18) 0.1624(3) 0.80023(13) 0.0444(6) Uani d . 1
C C25 1.0212(2) 0.2641(3) 0.76751(15) 0.0563(8) Uani d . 1
H H25 0.9843 0.3337 0.7630 0.068 Uiso calc R 1
C C26 1.1072(3) 0.2648(5) 0.74137(19) 0.0852(14) Uani d . 1
H H26 1.1281 0.3345 0.7199 0.102 Uiso calc R 1
C C27 1.1604(3) 0.1645(6) 0.74713(19) 0.0958(18) Uani d . 1
C C28 1.1314(3) 0.0618(6) 0.7789(2) 0.0966(17) Uani d . 1
H H28 1.1695 -0.0068 0.7827 0.116 Uiso calc R 1
C C29 1.0447(3) 0.0594(4) 0.80593(18) 0.0716(10) Uani d . 1
H H29 1.0247 -0.0106 0.8275 0.086 Uiso calc R 1
C C30 0.5995(2) 0.1179(4) 0.87015(15) 0.0565(8) Uani d . 1
H H30A 0.6075 0.1552 0.9158 0.068 Uiso calc R 1
H H30B 0.5898 0.0310 0.8762 0.068 Uiso calc R 1
C C31 0.4002(2) 0.1351(3) 0.87652(14) 0.0495(7) Uani d . 1
C C32 0.3946(3) 0.0177(4) 0.9000(2) 0.0728(10) Uani d . 1
H H32 0.4378 -0.0398 0.8878 0.087 Uiso calc R 1
C C33 0.3252(3) -0.0167(4) 0.9417(2) 0.0842(12) Uani d . 1
H H33 0.3226 -0.0970 0.9572 0.101 Uiso calc R 1
C C34 0.2633(3) 0.0623(5) 0.9598(2) 0.0851(13) Uani d . 1
H H34 0.2168 0.0375 0.9873 0.102 Uiso calc R 1
C C35 0.2670(3) 0.1785(5) 0.9386(2) 0.0879(14) Uani d . 1
H H35 0.2237 0.2344 0.9525 0.106 Uiso calc R 1
C C36 0.3345(2) 0.2166(4) 0.8964(2) 0.0695(10) Uani d . 1
H H36 0.3356 0.2973 0.8815 0.083 Uiso calc R 1
N N1 0.78743(16) 0.1158(2) 0.69470(10) 0.0394(5) Uani d . 1
N N2 0.76374(16) 0.0684(2) 0.86869(10) 0.0419(5) Uani d . 1
O O1 0.80695(13) 0.13881(18) 0.92556(9) 0.0450(4) Uani d . 1
O O2 0.84345(18) 0.4012(2) 0.87024(11) 0.0628(6) Uani d . 1
O O3 1.06894(17) 0.1926(3) 0.52152(14) 0.0757(8) Uani d . 1
O O4 0.66189(15) 0.2495(2) 0.66906(11) 0.0575(5) Uani d . 1
Cl Cl1 1.26648(8) 0.1614(3) 0.71137(7) 0.1700(10) Uani d . 1
Se Se1 0.49162(2) 0.18861(4) 0.817879(17) 0.06640(16) Uani d . 1

loop_
_atom_site_aniso_label
_atom_site_aniso_U_11
_atom_site_aniso_U_22
_atom_site_aniso_U_33
_atom_site_aniso_U_12
_atom_site_aniso_U_13
_atom_site_aniso_U_23
C1 0.0462(14) 0.0452(15) 0.0319(11) -0.0076(12) -0.0014(10) -0.0051(10)
C2 0.0448(14) 0.0466(15) 0.0340(11) -0.0163(11) 0.0019(10) -0.0054(10)
C3 0.0449(14) 0.0480(15) 0.0320(11) -0.0129(12) 0.0034(10) -0.0024(10)
C4 0.0470(14) 0.0354(12) 0.0322(11) -0.0041(11) 0.0013(10) 0.0024(9)
C5 0.0547(15) 0.0331(12) 0.0335(11) -0.0091(11) 0.0020(10) -0.0037(9)
C6 0.0450(14) 0.0462(15) 0.0277(11) -0.0069(11) -0.0004(9) -0.0052(10)
C7 0.0613(17) 0.0437(15) 0.0395(13) 0.0033(13) 0.0065(12) 0.0004(11)
C8 0.0556(17) 0.0597(18) 0.0456(15) 0.0111(14) 0.0082(12) -0.0044(13)
C9 0.0452(15) 0.069(2) 0.0419(14) -0.0051(14) 0.0051(11) 0.0015(13)
C10 0.0513(17) 0.0624(19) 0.0534(16) -0.0034(15) 0.0055(13) 0.0174(15)
C11 0.0461(15) 0.0539(17) 0.0461(14) 0.0023(13) 0.0037(11) 0.0076(13)
C12 0.0520(19) 0.116(3) 0.073(2) 0.006(2) 0.0159(17) -0.004(2)
C13 0.0358(11) 0.0332(12) 0.0295(10) -0.0023(9) -0.0003(8) 0.0025(9)
C14 0.0349(12) 0.0385(13) 0.0370(12) 0.0038(10) -0.0020(9) 0.0025(10)
C15 0.0344(12) 0.0364(13) 0.0407(12) -0.0044(10) 0.0051(9) -0.0012(10)
C16 0.0573(17) 0.0390(15) 0.0604(17) 0.0009(13) 0.0109(14) -0.0014(13)
C17 0.076(2) 0.0462(17) 0.072(2) -0.0042(16) 0.0178(18) -0.0197(16)
C18 0.069(2) 0.069(2) 0.0504(17) -0.0174(17) 0.0099(15) -0.0185(15)
C19 0.0516(16) 0.0585(18) 0.0381(13) -0.0102(13) 0.0011(11) -0.0052(12)
C20 0.0362(12) 0.0446(14) 0.0353(12) -0.0061(10) -0.0003(9) -0.0025(10)
C21 0.0636(18) 0.0473(16) 0.0347(12) 0.0094(13) -0.0108(12) 0.0033(11)
C22 0.0509(15) 0.0379(13) 0.0371(12) 0.0117(11) -0.0074(11) 0.0010(10)
C23 0.0351(11) 0.0353(12) 0.0303(10) -0.0016(9) 0.0003(9) 0.0023(9)
C24 0.0381(13) 0.0622(17) 0.0325(11) -0.0017(12) -0.0002(10) -0.0039(11)
C25 0.0518(17) 0.074(2) 0.0443(15) -0.0194(15) 0.0074(12) -0.0075(14)
C26 0.053(2) 0.152(4) 0.0524(19) -0.036(3) 0.0117(16) -0.008(2)
C27 0.0392(18) 0.209(6) 0.0390(17) 0.001(3) 0.0041(13) -0.014(3)
C28 0.063(2) 0.169(5) 0.057(2) 0.057(3) 0.0006(18) -0.007(3)
C29 0.065(2) 0.098(3) 0.0516(18) 0.032(2) 0.0041(15) 0.0042(18)
C30 0.0450(15) 0.086(2) 0.0392(14) -0.0098(15) 0.0051(11) 0.0036(14)
C31 0.0432(14) 0.0645(19) 0.0400(13) -0.0064(13) -0.0017(11) 0.0043(12)
C32 0.070(2) 0.064(2) 0.086(3) 0.0009(18) 0.0116(19) 0.0029(19)
C33 0.087(3) 0.077(3) 0.087(3) -0.023(2) 0.004(2) 0.027(2)
C34 0.051(2) 0.128(4) 0.077(3) -0.011(2) 0.0054(17) 0.030(3)
C35 0.050(2) 0.125(4) 0.090(3) 0.015(2) 0.0159(19) 0.022(3)
C36 0.0545(19) 0.075(2) 0.079(2) 0.0053(17) 0.0061(17) 0.0215(19)
N1 0.0482(12) 0.0390(11) 0.0307(9) -0.0051(9) 0.0012(8) -0.0010(8)
N2 0.0487(12) 0.0452(12) 0.0316(10) -0.0131(10) 0.0020(8) -0.0011(9)
O1 0.0508(11) 0.0568(11) 0.0272(8) -0.0179(9) 0.0031(7) 0.0000(7)
O2 0.0903(17) 0.0478(12) 0.0468(11) 0.0209(11) -0.0156(11) 0.0064(9)
O3 0.0550(14) 0.102(2) 0.0736(16) 0.0021(13) 0.0258(12) 0.0183(14)
O4 0.0554(12) 0.0655(14) 0.0514(11) 0.0061(11) 0.0031(9) 0.0103(11)
Cl1 0.0433(5) 0.398(3) 0.0709(7) 0.0147(10) 0.0161(5) -0.0191(12)
Se1 0.0518(2) 0.0977(3) 0.0502(2) -0.00495(17) 0.00749(14) 0.01801(17)

loop_
_atom_type_symbol
_atom_type_description
_atom_type_scat_dispersion_real
_atom_type_scat_dispersion_imag
_atom_type_scat_source
C C 0.0033 0.0016 'International Tables Vol C Tables 4.2.6.8 and 6.1.1.4'
H H 0.0000 0.0000 'International Tables Vol C Tables 4.2.6.8 and 6.1.1.4'
N N 0.0061 0.0033 'International Tables Vol C Tables 4.2.6.8 and 6.1.1.4'
O O 0.0106 0.0060 'International Tables Vol C Tables 4.2.6.8 and 6.1.1.4'
Cl Cl 0.1484 0.1585 'International Tables Vol C Tables 4.2.6.8 and 6.1.1.4'
Se Se -0.0929 2.2259 'International Tables Vol C Tables 4.2.6.8 and 6.1.1.4'

loop_
_geom_angle_atom_site_label_1
_geom_angle_atom_site_label_2
_geom_angle_atom_site_label_3
_geom_angle
O4 C1 N1 132.7(3)
O4 C1 C2 135.2(3)
N1 C1 C2 92.0(2)
C1 C2 C3 117.3(2)
C1 C2 C5 85.76(19)
C3 C2 C5 106.6(2)
C1 C2 H2 114.5
C3 C2 H2 114.5
C5 C2 H2 114.5
N2 C3 C30 108.6(2)
N2 C3 C2 101.5(2)
C30 C3 C2 114.7(2)
N2 C3 H3 110.6
C30 C3 H3 110.6
C2 C3 H3 110.6
N2 C4 C23 104.4(2)
N2 C4 C5 102.6(2)
C23 C4 C5 117.4(2)
N2 C4 H4 110.6
C23 C4 H4 110.6
C5 C4 H4 110.6
N1 C5 C4 117.7(2)
N1 C5 C2 87.3(2)
C4 C5 C2 105.9(2)
N1 C5 H5 114.2
C4 C5 H5 114.2
C2 C5 H5 114.2
C7 C6 C11 119.3(3)
C7 C6 N1 120.0(2)
C11 C6 N1 120.7(2)
C6 C7 C8 121.0(3)
C6 C7 H7 119.5
C8 C7 H7 119.5
C9 C8 C7 119.6(3)
C9 C8 H8 120.2
C7 C8 H8 120.2
O3 C9 C10 116.0(3)
O3 C9 C8 124.6(3)
C10 C9 C8 119.4(3)
C9 C10 C11 121.3(3)
C9 C10 H10 119.4
C11 C10 H10 119.4
C10 C11 C6 119.5(3)
C10 C11 H11 120.2
C6 C11 H11 120.2
O3 C12 H12A 109.5
O3 C12 H12B 109.5
H12A C12 H12B 109.5
O3 C12 H12C 109.5
H12A C12 H12C 109.5
H12B C12 H12C 109.5
O1 C13 C22 107.84(19)
O1 C13 C14 104.49(19)
C22 C13 C14 110.4(2)
O1 C13 C23 105.42(18)
C22 C13 C23 114.9(2)
C14 C13 C23 112.90(19)
O2 C14 C15 121.9(2)
O2 C14 C13 121.2(2)
C15 C14 C13 116.9(2)
C20 C15 C16 119.1(2)
C20 C15 C14 121.6(2)
C16 C15 C14 119.3(2)
C17 C16 C15 119.4(3)
C17 C16 H16 120.3
C15 C16 H16 120.3
C18 C17 C16 120.9(3)
C18 C17 H17 119.6
C16 C17 H17 119.6
C19 C18 C17 120.5(3)
C19 C18 H18 119.8
C17 C18 H18 119.8
C18 C19 C20 120.5(3)
C18 C19 H19 119.8
C20 C19 H19 119.8
C15 C20 C19 119.7(3)
C15 C20 C21 121.6(2)
C19 C20 C21 118.7(2)
C20 C21 C22 112.4(2)
C20 C21 H21A 109.1
C22 C21 H21A 109.1
C20 C21 H21B 109.1
C22 C21 H21B 109.1
H21A C21 H21B 107.9
C13 C22 C21 111.6(2)
C13 C22 H22A 109.3
C21 C22 H22A 109.3
C13 C22 H22B 109.3
C21 C22 H22B 109.3
H22A C22 H22B 108.0
C24 C23 C4 116.5(2)
C24 C23 C13 115.8(2)
C4 C23 C13 101.93(18)
C24 C23 H23 107.4
C4 C23 H23 107.4
C13 C23 H23 107.4
C25 C24 C29 118.1(3)
C25 C24 C23 118.5(3)
C29 C24 C23 123.4(3)
C26 C25 C24 121.5(4)
C26 C25 H25 119.2
C24 C25 H25 119.2
C27 C26 C25 119.6(5)
C27 C26 H26 120.2
C25 C26 H26 120.2
C26 C27 C28 121.2(4)
C26 C27 Cl1 120.3(5)
C28 C27 Cl1 118.5(4)
C27 C28 C29 120.1(4)
C27 C28 H28 120.0
C29 C28 H28 120.0
C24 C29 C28 119.5(4)
C24 C29 H29 120.2
C28 C29 H29 120.2
C3 C30 Se1 110.4(2)
C3 C30 H30A 109.6
Se1 C30 H30A 109.6
C3 C30 H30B 109.6
Se1 C30 H30B 109.6
H30A C30 H30B 108.1
C32 C31 C36 117.1(3)
C32 C31 Se1 123.3(3)
C36 C31 Se1 119.6(3)
C31 C32 C33 120.7(4)
C31 C32 H32 119.6
C33 C32 H32 119.6
C34 C33 C32 121.1(4)
C34 C33 H33 119.4
C32 C33 H33 119.4
C33 C34 C35 120.0(4)
C33 C34 H34 120.0
C35 C34 H34 120.0
C34 C35 C36 120.9(4)
C34 C35 H35 119.6
C36 C35 H35 119.6
C31 C36 C35 120.2(4)
C31 C36 H36 119.9
C35 C36 H36 119.9
C1 N1 C6 134.1(2)
C1 N1 C5 94.9(2)
C6 N1 C5 130.8(2)
O1 N2 C4 105.64(18)
O1 N2 C3 110.5(2)
C4 N2 C3 108.43(19)
N2 O1 C13 109.84(17)
C9 O3 C12 118.3(3)
C31 Se1 C30 97.81(12)

loop_
_geom_bond_atom_site_label_1
_geom_bond_atom_site_label_2
_geom_bond_distance
C1 O4 1.204(3)
C1 N1 1.364(4)
C1 C2 1.523(4)
C2 C3 1.529(3)
C2 C5 1.546(4)
C2 H2 0.9800
C3 N2 1.492(4)
C3 C30 1.513(4)
C3 H3 0.9800
C4 N2 1.469(3)
C4 C23 1.529(3)
C4 C5 1.531(3)
C4 H4 0.9800
C5 N1 1.468(3)
C5 H5 0.9800
C6 C7 1.373(4)
C6 C11 1.388(4)
C6 N1 1.408(3)
C7 C8 1.384(4)
C7 H7 0.9300
C8 C9 1.379(4)
C8 H8 0.9300
C9 O3 1.364(4)
C9 C10 1.374(5)
C10 C11 1.375(4)
C10 H10 0.9300
C11 H11 0.9300
C12 O3 1.414(5)
C12 H12A 0.9600
C12 H12B 0.9600
C12 H12C 0.9600
C13 O1 1.467(3)
C13 C22 1.516(3)
C13 C14 1.529(3)
C13 C23 1.536(3)
C14 O2 1.206(3)
C14 C15 1.482(3)
C15 C20 1.387(4)
C15 C16 1.399(4)
C16 C17 1.382(5)
C16 H16 0.9300
C17 C18 1.361(5)
C17 H17 0.9300
C18 C19 1.355(5)
C18 H18 0.9300
C19 C20 1.392(4)
C19 H19 0.9300
C20 C21 1.494(4)
C21 C22 1.522(4)
C21 H21A 0.9700
C21 H21B 0.9700
C22 H22A 0.9700
C22 H22B 0.9700
C23 C24 1.507(4)
C23 H23 0.9800
C24 C25 1.382(4)
C24 C29 1.389(5)
C25 C26 1.380(5)
C25 H25 0.9300
C26 C27 1.341(8)
C26 H26 0.9300
C27 C28 1.363(7)
C27 Cl1 1.734(4)
C28 C29 1.398(6)
C28 H28 0.9300
C29 H29 0.9300
C30 Se1 1.949(3)
C30 H30A 0.9700
C30 H30B 0.9700
C31 C32 1.368(5)
C31 C36 1.381(5)
C31 Se1 1.902(3)
C32 C33 1.389(6)
C32 H32 0.9300
C33 C34 1.313(7)
C33 H33 0.9300
C34 C35 1.339(6)
C34 H34 0.9300
C35 C36 1.386(6)
C35 H35 0.9300
C36 H36 0.9300
N2 O1 1.442(3)

loop_
_geom_hbond_atom_site_label_D
_geom_hbond_atom_site_label_H
_geom_hbond_atom_site_label_A
_geom_hbond_site_symmetry_A
_geom_hbond_distance_DH
_geom_hbond_distance_HA
_geom_hbond_distance_DA
_geom_hbond_angle_DHA
_geom_hbond_publ_flag
C4 H4 O4 2_646 0.98 2.57 3.305(3) 132 yes
C23 H23 O2 1_555 0.98 2.32 2.803(3) 109 yes
C23 H23 N1 1_555 0.98 2.54 2.918(3) 103 yes

loop_
_geom_torsion_atom_site_label_1
_geom_torsion_atom_site_label_2
_geom_torsion_atom_site_label_3
_geom_torsion_atom_site_label_4
_geom_torsion
O4 C1 C2 C3 -72.1(4)
N1 C1 C2 C3 106.3(3)
O4 C1 C2 C5 -178.7(3)
N1 C1 C2 C5 -0.26(18)
C1 C2 C3 N2 -116.6(2)
C5 C2 C3 N2 -22.8(2)
C1 C2 C3 C30 126.5(3)
C5 C2 C3 C30 -139.6(3)
N2 C4 C5 N1 117.0(2)
C23 C4 C5 N1 3.3(4)
N2 C4 C5 C2 21.6(2)
C23 C4 C5 C2 -92.1(3)
C1 C2 C5 N1 0.25(17)
C3 C2 C5 N1 -117.0(2)
C1 C2 C5 C4 118.3(2)
C3 C2 C5 C4 1.0(3)
C11 C6 C7 C8 1.1(4)
N1 C6 C7 C8 -177.1(3)
C6 C7 C8 C9 -0.3(5)
C7 C8 C9 O3 -179.8(3)
C7 C8 C9 C10 -1.2(5)
O3 C9 C10 C11 -179.4(3)
C8 C9 C10 C11 1.9(5)
C9 C10 C11 C6 -1.1(5)
C7 C6 C11 C10 -0.4(4)
N1 C6 C11 C10 177.7(3)
O1 C13 C14 O2 -96.4(3)
C22 C13 C14 O2 147.9(3)
C23 C13 C14 O2 17.7(4)
O1 C13 C14 C15 80.9(2)
C22 C13 C14 C15 -34.9(3)
C23 C13 C14 C15 -165.1(2)
O2 C14 C15 C20 -176.3(3)
C13 C14 C15 C20 6.5(3)
O2 C14 C15 C16 3.8(4)
C13 C14 C15 C16 -173.4(2)
C20 C15 C16 C17 -0.7(4)
C14 C15 C16 C17 179.3(3)
C15 C16 C17 C18 1.0(5)
C16 C17 C18 C19 -0.3(5)
C17 C18 C19 C20 -0.8(5)
C16 C15 C20 C19 -0.4(4)
C14 C15 C20 C19 179.7(2)
C16 C15 C20 C21 -179.8(3)
C14 C15 C20 C21 0.3(4)
C18 C19 C20 C15 1.1(4)
C18 C19 C20 C21 -179.5(3)
C15 C20 C21 C22 22.0(4)
C19 C20 C21 C22 -157.4(3)
O1 C13 C22 C21 -56.5(3)
C14 C13 C22 C21 57.1(3)
C23 C13 C22 C21 -173.8(2)
C20 C21 C22 C13 -50.9(3)
N2 C4 C23 C24 161.9(2)
C5 C4 C23 C24 -85.5(3)
N2 C4 C23 C13 34.9(2)
C5 C4 C23 C13 147.6(2)
O1 C13 C23 C24 -150.9(2)
C22 C13 C23 C24 -32.3(3)
C14 C13 C23 C24 95.7(3)
O1 C13 C23 C4 -23.4(2)
C22 C13 C23 C4 95.2(2)
C14 C13 C23 C4 -136.9(2)
C4 C23 C24 C25 143.3(2)
C13 C23 C24 C25 -96.9(3)
C4 C23 C24 C29 -35.4(4)
C13 C23 C24 C29 84.4(3)
C29 C24 C25 C26 -0.4(4)
C23 C24 C25 C26 -179.1(3)
C24 C25 C26 C27 0.6(5)
C25 C26 C27 C28 -0.6(6)
C25 C26 C27 Cl1 177.2(3)
C26 C27 C28 C29 0.4(6)
Cl1 C27 C28 C29 -177.5(3)
C25 C24 C29 C28 0.2(5)
C23 C24 C29 C28 178.9(3)
C27 C28 C29 C24 -0.2(6)
N2 C3 C30 Se1 -172.35(18)
C2 C3 C30 Se1 -59.6(3)
C36 C31 C32 C33 0.3(6)
Se1 C31 C32 C33 -178.8(3)
C31 C32 C33 C34 0.0(7)
C32 C33 C34 C35 -0.8(7)
C33 C34 C35 C36 1.4(7)
C32 C31 C36 C35 0.3(5)
Se1 C31 C36 C35 179.4(3)
C34 C35 C36 C31 -1.1(7)
O4 C1 N1 C6 -5.6(5)
C2 C1 N1 C6 176.0(3)
O4 C1 N1 C5 178.7(3)
C2 C1 N1 C5 0.28(19)
C7 C6 N1 C1 -162.9(3)
C11 C6 N1 C1 19.0(4)
C7 C6 N1 C5 11.4(4)
C11 C6 N1 C5 -166.7(2)
C4 C5 N1 C1 -106.8(3)
C2 C5 N1 C1 -0.28(19)
C4 C5 N1 C6 77.3(3)
C2 C5 N1 C6 -176.2(2)
C23 C4 N2 O1 -33.7(2)
C5 C4 N2 O1 -156.62(19)
C23 C4 N2 C3 84.8(2)
C5 C4 N2 C3 -38.1(2)
C30 C3 N2 O1 -84.9(3)
C2 C3 N2 O1 153.83(18)
C30 C3 N2 C4 159.7(2)
C2 C3 N2 C4 38.5(2)
C4 N2 O1 C13 18.9(2)
C3 N2 O1 C13 -98.2(2)
C22 C13 O1 N2 -119.7(2)
C14 C13 O1 N2 122.8(2)
C23 C13 O1 N2 3.6(2)
C10 C9 O3 C12 173.6(3)
C8 C9 O3 C12 -7.8(5)
C32 C31 Se1 C30 -48.0(3)
C36 C31 Se1 C30 132.9(3)
C3 C30 Se1 C31 175.9(2)
